data_7123870
loop_
_publ_author_name
'Chen, Xiao'
'Simler, Thomas'
'Yadav, Ravi'
'Gamer, Michael T.'
'K\"oppe, Ralf'
'Roesky, Peter W.'

_publ_section_title
;
 Reaction of an arsinoamide with chloro tetrylenes: substitution and As--N
 bond insertion
;
_journal_name_full 'Chemical Communications'
_journal_paper_doi 10.1039/C9CC04530A
_journal_year 2019
_chemical_formula_moiety 'C48 H54 As2 Cl2 Ge2 N2, C5 H12'
_chemical_formula_sum 'C53 H66 As2 Cl2 Ge2 N2'
_chemical_formula_weight 1096.99
_space_group_crystal_system monoclinic
_space_group_IT_number 14
_space_group_name_Hall '-P 2ybc'
_space_group_name_H-M_alt 'P 1 21/c 1'
_symmetry_space_group_name_Hall '-P 2ybc'
_symmetry_space_group_name_H-M 'P 1 21/c 1'
_atom_sites_solution_hydrogens geom
_atom_sites_solution_primary dual
_audit_creation_date 2019-03-11
_audit_creation_method
;
Olex2 1.2
(compiled 2018.05.29 svn.r3508 for OlexSys, GUI svn.r5506)
;
_audit_update_record
;
2019-06-12 deposited with the CCDC.    2019-07-05 downloaded from the CCDC.
;
_cell_angle_alpha 90
_cell_angle_beta 98.891(7)
_cell_angle_gamma 90
_cell_formula_units_Z 2
_cell_length_a 12.3661(12)
_cell_length_b 8.5420(5)
_cell_length_c 24.170(2)
_cell_measurement_reflns_used 11844
_cell_measurement_temperature 100
_cell_measurement_theta_max 28.96
_cell_measurement_theta_min 2.53
_cell_volume 2522.4(4)
_computing_cell_refinement
;
X-Area Recipe 1.33.0.0 (STOE, 2015)
PLATON (A.L.Spek, 2009)
;
_computing_data_collection 'X-Area Pilatus3_SV 1.31.150.0 (STOE, 2018)'
_computing_data_reduction
;
X-Area Integrate 1.73.1.0 (STOE, 2018)
X-Area LANA 1.73.2.0 (STOE, 2018)
PLATON (A.L.Spek, 2009)
;
_computing_molecular_graphics 'Diamond 4, Olex2 (Dolomanov et al., 2009)'
_computing_publication_material
;
STOE & Cie GmbH, X-Area, software package for collecting single-crystal or
multi-domain crystal data on STOE area-detector diffractometers, for image 
processing, for the correction and scaling of reflection intensities and 
for outlier rejection, version 1.84, Darmstadt 2018
MS Word (Microsoft)
Olex2 (Dolomanov et al., 2009)
;
_computing_structure_refinement 'SHELXL-2018/3 (Sheldrick, 2015)'
_computing_structure_solution 'SHELXS-2018/3 (Sheldrick, 2015)'
_diffrn_ambient_temperature 100
_diffrn_detector Pilatus200K
_diffrn_detector_area_resol_mean 5.81
_diffrn_detector_type 'DECTRIS PILATUS 200K'
_diffrn_measured_fraction_theta_full 0.997
_diffrn_measured_fraction_theta_max 0.870
_diffrn_measurement_device 'Eulerian 4-circle diffractometer'
_diffrn_measurement_device_type 'Bruker P4'
_diffrn_measurement_method '\w scans'
_diffrn_radiation_collimation '0.5 mm diameter, monocapillary'
_diffrn_radiation_monochromator graphite
_diffrn_radiation_polarisn_norm 0
_diffrn_radiation_type MoK\a
_diffrn_radiation_wavelength 0.71073
_diffrn_reflns_av_R_equivalents 0.0475
_diffrn_reflns_av_unetI/netI 0.0838
_diffrn_reflns_Laue_measured_fraction_full 0.997
_diffrn_reflns_Laue_measured_fraction_max 0.870
_diffrn_reflns_limit_h_max 16
_diffrn_reflns_limit_h_min -16
_diffrn_reflns_limit_k_max 10
_diffrn_reflns_limit_k_min -11
_diffrn_reflns_limit_l_max 33
_diffrn_reflns_limit_l_min -32
_diffrn_reflns_number 14593
_diffrn_reflns_point_group_measured_fraction_full 0.997
_diffrn_reflns_point_group_measured_fraction_max 0.870
_diffrn_reflns_theta_full 26.000
_diffrn_reflns_theta_max 29.656
_diffrn_reflns_theta_min 2.532
_diffrn_source 'Mo Genix 3D HF'
_diffrn_source_current 1.000
_diffrn_source_power 0.050
_diffrn_source_voltage 50
_exptl_absorpt_coefficient_mu 2.636
_exptl_absorpt_correction_T_max 0.8928
_exptl_absorpt_correction_T_min 0.4507
_exptl_absorpt_correction_type multi-scan
_exptl_absorpt_process_details
;
STOE X-Red32, absorption correction by Gaussian integration, analogous to
P. Coppens published in F. R. Ahmed (Editor), "Crystallographic Computing",
Munksgaard, Copenhagen (1970), 255 - 270.
Afterwards scaling of reflection intensities was performed within STOE LANA.
J. Koziskova, F. Hahn, J. Richter, J. Kozisek, "Comparison of different 
absorption corrections on the model structure of tetrakis(\m~2~-acetato)-
diaqua-di-copper(II)", Acta Chimica Slovaca, vol.9, no.2, 2016, pp. 136-140. 
;
_exptl_crystal_colour 'light yellow'
_exptl_crystal_colour_modifier light
_exptl_crystal_colour_primary yellow
_exptl_crystal_density_diffrn 1.444
_exptl_crystal_description needle
_exptl_crystal_F_000 1124
_exptl_crystal_size_max 0.174
_exptl_crystal_size_mid 0.09
_exptl_crystal_size_min 0.044
_refine_diff_density_max 0.799
_refine_diff_density_min -0.856
_refine_diff_density_rms 0.112
_refine_ls_extinction_method none
_refine_ls_goodness_of_fit_ref 0.983
_refine_ls_hydrogen_treatment constr
_refine_ls_matrix_type full
_refine_ls_number_parameters 259
_refine_ls_number_reflns 6191
_refine_ls_number_restraints 0
_refine_ls_restrained_S_all 0.983
_refine_ls_R_factor_all 0.1009
_refine_ls_R_factor_gt 0.0515
_refine_ls_shift/su_max 0.001
_refine_ls_shift/su_mean 0.000
_refine_ls_structure_factor_coef Fsqd
_refine_ls_weighting_details 'w=1/[\s^2^(Fo^2^)+(0.0616P)^2^] where P=(Fo^2^+2Fc^2^)/3'
_refine_ls_weighting_scheme calc
_refine_ls_wR_factor_gt 0.1103
_refine_ls_wR_factor_ref 0.1291
_reflns_Friedel_coverage 0.000
_reflns_number_gt 3699
_reflns_number_total 6191
_reflns_threshold_expression 'I > 2\s(I)'
_cod_data_source_file c9cc04530a2.cif
_cod_data_source_block xcd155
_cod_database_code 7123870
_shelx_shelxl_version_number 2018/3
_shelx_space_group_comment
;
The symmetry employed for this shelxl refinement is uniquely defined
by the following loop, which should always be used as a source of
symmetry information in preference to the above space-group names.
They are only intended as comments.
;
_shelx_estimated_absorpt_t_max 0.893
_shelx_estimated_absorpt_t_min 0.657
_olex2_refinement_description
;
1. Fixed Uiso
 At 1.2 times of:
  All C(H) groups
 At 1.5 times of:
  All C(H,H,H) groups
2.a Aromatic/amide H refined with riding coordinates:
 C5(H5), C21(H21), C20(H20), C24(H24), C14(H14), C3(H3), C12(H12), C22(H22),
 C23(H23)
2.b Idealised Me refined as rotating group:
 C16(H16A,H16B,H16C), C8(H8A,H8B,H8C), C7(H7A,H7B,H7C), C9(H9A,H9B,H9C),
 C18(H18A,H18B,H18C), C17(H17A,H17B,H17C)
;
_olex2_submission_special_instructions 'No special instructions were received'

loop_
_space_group_symop_operation_xyz
'x, y, z'
'-x, y+1/2, -z+1/2'
'-x, -y, -z'
'x, -y-1/2, z-1/2'

loop_
_atom_site_label
_atom_site_type_symbol
_atom_site_fract_x
_atom_site_fract_y
_atom_site_fract_z
_atom_site_U_iso_or_equiv
_atom_site_adp_type
_atom_site_occupancy
_atom_site_site_symmetry_order
_atom_site_calc_flag
_atom_site_refinement_flags_posn
As As 0.26188(4) 0.51334(5) 0.44518(2) 0.02969(14) Uani 1 1 d .
Ge Ge 0.07699(4) 0.47612(5) 0.46539(2) 0.02795(14) Uani 1 1 d .
Cl Cl 0.02992(9) 0.30892(12) 0.39670(5) 0.0363(3) Uani 1 1 d .
N N 0.0393(3) 0.3904(4) 0.52970(15) 0.0310(9) Uani 1 1 d .
C5 C 0.4247(4) 0.7699(5) 0.58647(18) 0.0318(10) Uani 1 1 d .
H5 H 0.415382 0.794505 0.623771 0.038 Uiso 1 1 calc R
C19 C 0.0982(3) 0.2858(5) 0.56725(18) 0.0292(10) Uani 1 1 d .
C1 C 0.3563(4) 0.6495(5) 0.49842(19) 0.0306(10) Uani 1 1 d .
C16 C 0.1669(4) 0.8835(5) 0.44720(19) 0.0370(11) Uani 1 1 d .
H16A H 0.240258 0.905982 0.467377 0.056 Uiso 1 1 calc GR
H16B H 0.129968 0.809113 0.468849 0.056 Uiso 1 1 calc GR
H16C H 0.124509 0.980775 0.442039 0.056 Uiso 1 1 calc GR
C2 C 0.4527(4) 0.6957(5) 0.47781(19) 0.0334(11) Uani 1 1 d .
C6 C 0.3429(4) 0.6831(5) 0.55295(18) 0.0318(10) Uani 1 1 d .
C15 C 0.1762(4) 0.8140(5) 0.39091(19) 0.0320(10) Uani 1 1 d .
C21 C 0.1410(4) 0.1685(5) 0.65892(19) 0.0376(11) Uani 1 1 d .
H21 H 0.128014 0.160760 0.696547 0.045 Uiso 1 1 calc R
C20 C 0.0811(4) 0.2740(5) 0.62315(18) 0.0333(10) Uani 1 1 d .
H20 H 0.028217 0.338720 0.636459 0.040 Uiso 1 1 calc R
C4 C 0.5178(4) 0.8204(5) 0.56729(19) 0.0340(11) Uani 1 1 d .
C24 C 0.1776(4) 0.1919(5) 0.54992(19) 0.0363(11) Uani 1 1 d .
H24 H 0.191588 0.199047 0.512442 0.044 Uiso 1 1 calc R
C14 C 0.1464(4) 0.9071(5) 0.3436(2) 0.0375(12) Uani 1 1 d .
H14 H 0.124601 1.012013 0.348777 0.045 Uiso 1 1 calc R
C11 C 0.2140(4) 0.6027(5) 0.32862(19) 0.0331(11) Uani 1 1 d .
C3 C 0.5302(4) 0.7825(5) 0.51339(19) 0.0347(11) Uani 1 1 d .
H3 H 0.594222 0.816761 0.499714 0.042 Uiso 1 1 calc R
C10 C 0.2110(4) 0.6590(5) 0.38292(19) 0.0334(11) Uani 1 1 d .
C13 C 0.1472(4) 0.8544(5) 0.28982(19) 0.0396(12) Uani 1 1 d .
C8 C 0.4775(4) 0.6521(5) 0.42115(19) 0.0369(11) Uani 1 1 d .
H8A H 0.470228 0.538586 0.416069 0.055 Uiso 1 1 calc GR
H8B H 0.552455 0.683841 0.417980 0.055 Uiso 1 1 calc GR
H8C H 0.426093 0.705385 0.392299 0.055 Uiso 1 1 calc GR
C7 C 0.2451(4) 0.6329(6) 0.5778(2) 0.0460(13) Uani 1 1 d .
H7A H 0.240764 0.518333 0.577652 0.069 Uiso 1 1 calc GR
H7B H 0.178795 0.676081 0.555586 0.069 Uiso 1 1 calc GR
H7C H 0.251655 0.671296 0.616345 0.069 Uiso 1 1 calc GR
C12 C 0.1815(4) 0.7007(5) 0.2832(2) 0.0405(12) Uani 1 1 d .
H12 H 0.182634 0.661865 0.246422 0.049 Uiso 1 1 calc R
C22 C 0.2194(4) 0.0741(6) 0.6410(2) 0.0426(12) Uani 1 1 d .
H22 H 0.259967 0.001607 0.665791 0.051 Uiso 1 1 calc R
C23 C 0.2374(4) 0.0870(5) 0.5867(2) 0.0435(13) Uani 1 1 d .
H23 H 0.291546 0.023410 0.573958 0.052 Uiso 1 1 calc R
C9 C 0.6032(4) 0.9134(5) 0.6043(2) 0.0447(13) Uani 1 1 d .
H9A H 0.604952 1.020372 0.589772 0.067 Uiso 1 1 calc GR
H9B H 0.674916 0.864272 0.604778 0.067 Uiso 1 1 calc GR
H9C H 0.585347 0.916282 0.642374 0.067 Uiso 1 1 calc GR
C18 C 0.2525(4) 0.4396(5) 0.3172(2) 0.0421(12) Uani 1 1 d .
H18A H 0.325204 0.421943 0.338963 0.063 Uiso 1 1 calc GR
H18B H 0.256377 0.428569 0.277235 0.063 Uiso 1 1 calc GR
H18C H 0.200966 0.362650 0.328141 0.063 Uiso 1 1 calc GR
C17 C 0.1136(5) 0.9583(6) 0.2404(2) 0.0585(16) Uani 1 1 d .
H17A H 0.040202 0.928847 0.222061 0.088 Uiso 1 1 calc GR
H17B H 0.165618 0.946700 0.213944 0.088 Uiso 1 1 calc GR
H17C H 0.113087 1.067379 0.252918 0.088 Uiso 1 1 calc GR

loop_
_atom_site_aniso_label
_atom_site_aniso_U_11
_atom_site_aniso_U_22
_atom_site_aniso_U_33
_atom_site_aniso_U_23
_atom_site_aniso_U_13
_atom_site_aniso_U_12
As 0.0291(3) 0.0265(2) 0.0327(3) -0.00076(19) 0.00228(19) 0.00321(19)
Ge 0.0284(3) 0.0241(2) 0.0306(3) -0.00001(19) 0.00229(19) 0.00260(19)
Cl 0.0362(7) 0.0334(6) 0.0382(6) -0.0086(5) 0.0023(5) 0.0011(5)
N 0.032(2) 0.0245(18) 0.036(2) 0.0001(16) 0.0022(17) 0.0053(15)
C5 0.036(3) 0.028(2) 0.029(2) 0.0045(19) -0.002(2) 0.005(2)
C19 0.026(2) 0.025(2) 0.035(3) 0.0023(19) -0.0009(19) 0.0014(18)
C1 0.030(3) 0.022(2) 0.037(3) -0.0020(18) -0.005(2) 0.0032(18)
C16 0.036(3) 0.026(2) 0.048(3) -0.002(2) 0.005(2) 0.004(2)
C2 0.031(3) 0.025(2) 0.041(3) 0.003(2) -0.004(2) 0.0083(19)
C6 0.033(3) 0.026(2) 0.035(3) 0.0038(19) 0.001(2) 0.0032(19)
C15 0.028(3) 0.028(2) 0.039(3) 0.003(2) 0.004(2) -0.0026(19)
C21 0.035(3) 0.043(3) 0.032(3) 0.011(2) -0.003(2) 0.009(2)
C20 0.031(3) 0.032(2) 0.037(3) -0.001(2) 0.005(2) 0.007(2)
C4 0.035(3) 0.026(2) 0.039(3) 0.005(2) -0.001(2) 0.0041(19)
C24 0.042(3) 0.034(2) 0.033(3) 0.003(2) 0.008(2) 0.005(2)
C14 0.035(3) 0.024(2) 0.049(3) 0.000(2) -0.004(2) -0.002(2)
C11 0.028(3) 0.037(3) 0.032(3) 0.000(2) 0.001(2) -0.004(2)
C3 0.026(3) 0.035(2) 0.042(3) 0.004(2) 0.002(2) -0.003(2)
C10 0.034(3) 0.031(2) 0.034(3) -0.0009(19) 0.003(2) 0.003(2)
C13 0.039(3) 0.042(3) 0.034(3) 0.003(2) -0.005(2) 0.001(2)
C8 0.030(3) 0.035(2) 0.045(3) 0.002(2) 0.006(2) 0.004(2)
C7 0.042(3) 0.058(3) 0.038(3) -0.010(2) 0.007(2) -0.006(3)
C12 0.044(3) 0.046(3) 0.031(3) -0.004(2) 0.004(2) -0.006(2)
C22 0.045(3) 0.043(3) 0.039(3) 0.016(2) 0.003(2) 0.018(2)
C23 0.049(3) 0.031(2) 0.049(3) 0.004(2) 0.001(2) 0.017(2)
C9 0.042(3) 0.037(3) 0.052(3) 0.001(2) -0.003(3) -0.006(2)
C18 0.044(3) 0.040(3) 0.043(3) -0.006(2) 0.006(2) 0.007(2)
C17 0.070(4) 0.062(3) 0.039(3) 0.010(3) -0.005(3) 0.006(3)

loop_
_atom_type_symbol
_atom_type_description
_atom_type_scat_dispersion_real
_atom_type_scat_dispersion_imag
_atom_type_scat_source
C C 0.0033 0.0016 'International Tables Vol C Tables 4.2.6.8 and 6.1.1.4'
H H 0.0000 0.0000 'International Tables Vol C Tables 4.2.6.8 and 6.1.1.4'
As As 0.0499 2.0058 'International Tables Vol C Tables 4.2.6.8 and 6.1.1.4'
Cl Cl 0.1484 0.1585 'International Tables Vol C Tables 4.2.6.8 and 6.1.1.4'
Ge Ge 0.1547 1.8001 'International Tables Vol C Tables 4.2.6.8 and 6.1.1.4'
N N 0.0061 0.0033 'International Tables Vol C Tables 4.2.6.8 and 6.1.1.4'

loop_
_geom_angle_atom_site_label_1
_geom_angle_atom_site_label_2
_geom_angle_atom_site_label_3
_geom_angle
_geom_angle_site_symmetry_1
_geom_angle_site_symmetry_3
C1 As Ge 115.16(14) . .
C1 As C10 102.20(18) . .
C10 As Ge 92.11(14) . .
As Ge Ge 149.66(3) . 3_566
Cl Ge As 94.62(4) . .
Cl Ge Ge 115.33(4) . 3_566
N Ge As 126.16(11) . .
N Ge As 134.06(11) 3_566 .
N Ge Ge 42.00(10) . 3_566
N Ge Ge 41.70(11) 3_566 3_566
N Ge Cl 109.29(11) 3_566 .
N Ge Cl 107.88(11) . .
N Ge N 83.71(16) . 3_566
Ge N Ge 96.29(15) . 3_566
C19 N Ge 128.9(3) . .
C19 N Ge 133.2(3) . 3_566
C4 C5 C6 122.5(4) . .
N C19 C20 122.1(4) . .
C24 C19 N 119.9(4) . .
C24 C19 C20 118.0(4) . .
C2 C1 As 112.3(3) . .
C6 C1 As 126.6(4) . .
C6 C1 C2 120.5(4) . .
C1 C2 C8 123.7(4) . .
C3 C2 C1 117.8(4) . .
C3 C2 C8 118.5(4) . .
C5 C6 C7 118.4(4) . .
C1 C6 C5 118.5(4) . .
C1 C6 C7 123.1(4) . .
C14 C15 C16 118.0(4) . .
C14 C15 C10 118.0(4) . .
C10 C15 C16 124.1(4) . .
C22 C21 C20 121.2(5) . .
C21 C20 C19 120.2(4) . .
C5 C4 C9 120.9(4) . .
C3 C4 C5 117.9(4) . .
C3 C4 C9 121.2(4) . .
C19 C24 C23 120.8(4) . .
C13 C14 C15 123.3(4) . .
C10 C11 C18 122.8(4) . .
C12 C11 C10 119.1(4) . .
C12 C11 C18 118.2(4) . .
C4 C3 C2 122.8(4) . .
C15 C10 As 123.5(3) . .
C11 C10 As 116.3(3) . .
C11 C10 C15 120.1(4) . .
C14 C13 C12 117.5(4) . .
C14 C13 C17 121.3(4) . .
C12 C13 C17 121.2(5) . .
C11 C12 C13 122.1(4) . .
C23 C22 C21 118.7(4) . .
C22 C23 C24 121.0(5) . .

loop_
_geom_bond_atom_site_label_1
_geom_bond_atom_site_label_2
_geom_bond_distance
_geom_bond_site_symmetry_2
As Ge 2.4316(7) .
As C1 1.976(4) .
As C10 1.979(4) .
Ge Ge 2.7523(10) 3_566
Ge Cl 2.1992(12) .
Ge N 1.853(3) 3_566
Ge N 1.842(4) .
N C19 1.396(5) .
C5 C6 1.406(6) .
C5 C4 1.375(6) .
C19 C20 1.403(6) .
C19 C24 1.382(6) .
C1 C2 1.417(6) .
C1 C6 1.384(6) .
C16 C15 1.505(6) .
C2 C3 1.398(6) .
C2 C8 1.496(6) .
C6 C7 1.493(6) .
C15 C14 1.394(6) .
C15 C10 1.414(6) .
C21 C20 1.382(5) .
C21 C22 1.381(6) .
C4 C3 1.374(6) .
C4 C9 1.501(6) .
C24 C23 1.392(6) .
C14 C13 1.377(6) .
C11 C10 1.404(6) .
C11 C12 1.390(6) .
C11 C18 1.510(6) .
C13 C12 1.397(6) .
C13 C17 1.493(6) .
C22 C23 1.368(7) .

loop_
_smtbx_masks_void_nr
_smtbx_masks_void_average_x
_smtbx_masks_void_average_y
_smtbx_masks_void_average_z
_smtbx_masks_void_volume
_smtbx_masks_void_count_electrons
1 0.500 -0.846 0.250 214.1 47.0
2 0.500 -0.430 0.750 214.1 47.0
